data_7231030
loop_
_publ_author_name
'Thorp-Greenwood, Flora L.'
'Berry, Gilberte Therese'
'Boyadjieva, Sophia S.'
'Oldknow, Samuel'
'Hardie, Michaele J.'

_publ_section_title
;
 2D networks of metallo-capsules and other coordination polymers from a
 hexapodal ligand
;
_journal_issue 28
_journal_name_full CrystEngComm
_journal_page_first 3960
_journal_paper_doi 10.1039/C8CE00806J
_journal_volume 20
_journal_year 2018
_chemical_formula_moiety 'C69 H40 Cu2 F9 N7 O20'
_chemical_formula_sum 'C69 H40 Cu2 F9 N7 O20'
_chemical_formula_weight 1585.16
_chemical_name_common
;
[hexakis(isonicotinoyl)cyclotricatechylene]
tris(trifluoroacetate)(isoniconinate)dicopper(II)
;
_space_group_crystal_system triclinic
_space_group_IT_number 2
_space_group_name_Hall '-P 1'
_space_group_name_H-M_alt 'P -1'
_symmetry_space_group_name_Hall '-P 1'
_symmetry_space_group_name_H-M 'P -1'
_atom_sites_solution_hydrogens geom
_audit_creation_date 2017-08-09
_audit_creation_method
;
Olex2 1.2
(compiled 2017.07.20 svn.r3457 for OlexSys, GUI svn.r5370)
;
_audit_update_record
;
2018-02-09 deposited with the CCDC.
2018-06-13 downloaded from the CCDC.
;
_cell_angle_alpha 103.319(6)
_cell_angle_beta 109.243(6)
_cell_angle_gamma 103.091(5)
_cell_formula_units_Z 2
_cell_length_a 18.1806(11)
_cell_length_b 18.4809(11)
_cell_length_c 19.4599(13)
_cell_measurement_reflns_used 4116
_cell_measurement_temperature 100.01(10)
_cell_measurement_theta_max 49.4030
_cell_measurement_theta_min 3.8310
_cell_volume 5672.3(7)
_computing_cell_refinement 'CrysAlisPro 1.171.38.43b (Rigaku OD, 2015)'
_computing_data_collection 'CrysAlisPro 1.171.38.43b (Rigaku OD, 2015)'
_computing_data_reduction 'CrysAlisPro 1.171.38.43b (Rigaku OD, 2015)'
_computing_molecular_graphics 'Olex2 (Dolomanov et al., 2009)'
_computing_publication_material 'Olex2 (Dolomanov et al., 2009)'
_computing_structure_refinement 'ShelXL (Sheldrick, 2015)'
_diffrn_ambient_environment N~2~
_diffrn_ambient_temperature 100.01(10)
_diffrn_detector 'CCD plate'
_diffrn_detector_area_resol_mean 5.3095
_diffrn_detector_type Atlas
_diffrn_measured_fraction_theta_full 0.968
_diffrn_measured_fraction_theta_max 0.968
_diffrn_measurement_details
;
List of Runs (angles in degrees, time in seconds):

  # Type    Start    End  Width  t~exp~   \w     \q     \k     \f   Frames
#--------------------------------------------------------------------------
  1  \w     21.00  61.00   1.00    2.00    --    0.00  57.00  30.00   40
  2  \w     31.00 133.00   1.00    8.00    --   59.61  19.00 150.00  102
  3  \w     55.00  80.00   1.00    8.00    --   59.61 -65.00  88.14   25
  4  \w     53.00  87.00   1.00    8.00    --   59.61 -65.00 144.54   34
  5  \w     50.00  87.00   1.00    8.00    --   59.61 -65.00  36.91   37
  6  \w     60.00  87.00   1.00    8.00    --   59.61 -65.00 -66.23   27
  7  \w     53.00  81.00   1.00    8.00    --   59.61 -64.00 -86.31   28
  8  \w     52.00  87.00   1.00    8.00    --   59.61 -64.00-121.27   35
  9  \w     52.00  82.00   1.00    8.00    --   59.61 -65.00-170.05   30
 10  \w     51.00  79.00   1.00    8.00    --   59.61 -65.00-150.86   28
 11  \w     27.00  87.00   1.00    8.00    --   59.61 -65.00  -6.78   60
 12  \w     17.00  77.00   1.00    8.00    --   59.61 -65.00 127.28   60
 13  \w    -17.00  90.00   1.00    8.00    --   59.61 -19.00 -60.00  107
 14  \w     72.00 124.00   1.00    8.00    --   59.61  65.00-177.21   52
 15  \w     32.00  59.00   1.00    8.00    --   59.61  65.00-177.21   27
 16  \w     -7.00  39.00   1.00    8.00    --   59.61 -64.00 -86.31   46
 17  \w     -9.00  29.00   1.00    8.00    --   59.61 -64.00-121.27   38
 18  \w    -59.00 -32.00   1.00    2.00    --    0.00 -57.00-180.00   27
 19  \w    -25.00  18.00   1.00    2.00    --    0.00  57.00  30.00   43
 20  \w    -65.00  24.00   1.00    2.00    --    0.00 -57.00-120.00   89
;
_diffrn_measurement_device 'four-circle diffractometer'
_diffrn_measurement_device_type 'SuperNova, Dual, Cu at zero, Atlas'
_diffrn_measurement_method '\w scans'
_diffrn_orient_matrix_type 'CrysAlisPro convention (1999,Acta A55,543-557)'
_diffrn_orient_matrix_UB_11 0.0409991000
_diffrn_orient_matrix_UB_12 -0.0618341000
_diffrn_orient_matrix_UB_13 -0.0191662000
_diffrn_orient_matrix_UB_21 -0.0701087000
_diffrn_orient_matrix_UB_22 -0.0386218000
_diffrn_orient_matrix_UB_23 -0.0812454000
_diffrn_orient_matrix_UB_31 0.0493770000
_diffrn_orient_matrix_UB_32 0.0539912000
_diffrn_orient_matrix_UB_33 -0.0305289000
_diffrn_radiation_monochromator mirror
_diffrn_radiation_probe x-ray
_diffrn_radiation_type CuK\a
_diffrn_radiation_wavelength 1.54184
_diffrn_reflns_av_R_equivalents 0.0778
_diffrn_reflns_av_unetI/netI 0.1295
_diffrn_reflns_Laue_measured_fraction_full 0.968
_diffrn_reflns_Laue_measured_fraction_max 0.968
_diffrn_reflns_limit_h_max 18
_diffrn_reflns_limit_h_min -13
_diffrn_reflns_limit_k_max 18
_diffrn_reflns_limit_k_min -18
_diffrn_reflns_limit_l_max 19
_diffrn_reflns_limit_l_min -19
_diffrn_reflns_number 27829
_diffrn_reflns_point_group_measured_fraction_full 0.968
_diffrn_reflns_point_group_measured_fraction_max 0.968
_diffrn_reflns_theta_full 51.417
_diffrn_reflns_theta_max 51.417
_diffrn_reflns_theta_min 2.978
_diffrn_source 'micro-focus sealed X-ray tube'
_diffrn_source_type 'SuperNova (Cu) X-ray Source'
_exptl_absorpt_coefficient_mu 1.020
_exptl_absorpt_correction_T_max 1.00000
_exptl_absorpt_correction_T_min 0.91752
_exptl_absorpt_correction_type multi-scan
_exptl_absorpt_process_details
;
CrysAlisPro 1.171.38.43b (Rigaku Oxford Diffraction, 2015)
Empirical absorption correction using spherical harmonics,
 implemented in SCALE3 ABSPACK scaling algorithm.
;
_exptl_crystal_colour blue
_exptl_crystal_density_diffrn 0.928
_exptl_crystal_description block
_exptl_crystal_F_000 1604
_exptl_crystal_size_max 0.07
_exptl_crystal_size_mid 0.04
_exptl_crystal_size_min 0.03
_platon_squeeze_details
;
TITL tbl1cutfa_a.res in P-1
CELL   18.1806   18.4809   19.4599    103.32    109.24    103.09
SPGR P-1
# Solvent Accessible Volume =    2902.7
# Electrons Found in S.A.V. =     929.9
# Note: Atoms in Void as Cxxx and Qxxx all others
C101 0.327 0.207 0.181 !      11.90 eA-3
C102 0.510 0.565 0.279 !       9.83 eA-3
C103 0.529 0.072 0.144 !       8.14 eA-3
C104 0.265 0.716 0.044 !       7.13 eA-3
C105 0.776 0.280 0.293 !       5.82 eA-3
C106 0.383 0.186 0.159 !       5.41 eA-3
C107 0.379 0.947 0.486 !       4.80 eA-3
C108 0.504 0.495 0.214 !       4.62 eA-3
C109 0.735 0.816 0.420 !       4.06 eA-3
C110 0.560 0.021 0.106 !       3.85 eA-3
C111 0.780 0.748 0.238 !       3.83 eA-3
C112 0.487 0.518 0.345 !       3.58 eA-3
C113 0.821 0.285 0.022 !       3.50 eA-3
C114 0.232 0.146 0.108 !       3.30 eA-3
C115 0.023 0.654 0.203 !       3.21 eA-3
C116 0.393 0.969 0.403 !       3.11 eA-3
C117 0.877 0.824 0.292 !       3.05 eA-3
C118 0.561 0.139 0.074 !       3.02 eA-3
C119 0.012 0.661 0.127 !       2.99 eA-3
C120 0.635 0.248 0.067 !       2.97 eA-3
C121 0.731 0.029 0.140 !       2.90 eA-3
C122 0.801 0.192 0.280 !       2.87 eA-3
C123 0.895 0.097 0.452 !       2.87 eA-3
C124 0.328 0.984 0.425 !       2.84 eA-3
C125 0.863 0.360 0.339 !       2.81 eA-3
C126 0.358 0.919 0.390 !       2.76 eA-3
C127 0.799 1.007 0.265 !       2.75 eA-3
C128 0.867 0.792 0.327 !       2.66 eA-3
C129 0.328 0.299 0.200 !       2.63 eA-3
C130 0.453 0.032 0.112 !       2.62 eA-3
C131 0.126 0.658 0.233 !       2.58 eA-3
C132 0.766 0.059 0.056 !       2.57 eA-3
C133 0.112 0.671 0.019 !       2.57 eA-3
C134 0.596 0.592 0.330 !       2.51 eA-3
C135 0.155 0.103 0.411 !       2.50 eA-3
C136 0.747 0.269 0.207 !       2.48 eA-3
C137 0.329 0.093 0.411 !       2.47 eA-3
C138 0.318 0.958 0.372 !       2.40 eA-3
C139 0.113 0.095 0.372 !       2.34 eA-3
C140 0.666 0.309-0.004 !       2.33 eA-3
C141 0.581 0.952 0.490 !       2.30 eA-3
C142 0.486 0.481 0.280 !       2.29 eA-3
C143 0.807 0.194 0.109 !       2.28 eA-3
C144 0.805 0.750 0.319 !       2.27 eA-3
C145 0.126 0.745 0.214 !       2.26 eA-3
C146 0.965 0.623 0.112 !       2.22 eA-3
C147 0.826 0.084 0.407 !       2.14 eA-3
C148 0.358 0.070 0.436 !       2.09 eA-3
C149 0.170 0.099 0.346 !       2.08 eA-3
C150 0.799 0.820 0.232 !       2.05 eA-3
C151 0.357 0.747 0.027 !       1.96 eA-3
C152 0.277 0.622 0.020 !       1.95 eA-3
C153 0.991 0.451 0.073 !       1.94 eA-3
C154 0.797 0.258 0.060 !       1.92 eA-3
C155 0.926 0.552 0.060 !       1.85 eA-3
C156 0.092 0.112 0.454 !       1.85 eA-3
C157 0.784 0.794 0.315 !       1.84 eA-3
C158 0.292 0.776 0.029 !       1.81 eA-3
C159 0.325 0.939 0.348 !       1.80 eA-3
Q160 0.892 0.622 0.473 !       1.77 eA-3
C161 0.911 0.581 0.033 !       1.74 eA-3
C162 0.715 0.285 0.061 !       1.72 eA-3
C163 0.939 0.531 0.024 !       1.71 eA-3
Q164 0.013 0.689 0.277 !       1.70 eA-3
C165 0.968 0.112 0.419 !       1.69 eA-3
C166 0.960 0.094 0.436 !       1.68 eA-3
Q167 0.952 0.647 0.462 !       1.66 eA-3
C168 0.629 0.606 0.376 !       1.66 eA-3
C169 0.968 0.357 0.035 !       1.66 eA-3
C170 0.892 0.851 0.359 !       1.63 eA-3
C171 0.954 0.116 0.504 !       1.63 eA-3
C172 0.074 0.982 0.343 !       1.61 eA-3
C173 0.824 0.210 0.182 !       1.59 eA-3
C174 0.704 0.036 0.506 !       1.58 eA-3
Q175 0.319 0.880 0.437 !       1.57 eA-3
C176 0.877 0.909 0.303 !       1.55 eA-3
C177 0.757 0.189 0.236 !       1.55 eA-3
C178 0.815 0.048 0.328 !       1.53 eA-3
C179 0.940 0.016 0.445 !       1.52 eA-3
C180 0.921 0.454 0.036 !       1.51 eA-3
C181 0.268 0.912 0.353 !       1.50 eA-3
C182 0.653 0.188-0.001 !       1.50 eA-3
C183 0.962 0.781 0.283 !       1.48 eA-3
C184 0.828 0.076 0.297 !       1.47 eA-3
Q185 0.846 0.579 0.393 !       1.46 eA-3
C186 0.015 0.620 0.077 !       1.46 eA-3
C187 0.448 0.036 0.480 !       1.44 eA-3
C188 0.280 0.929 0.429 !       1.44 eA-3
C189 0.396 0.027 0.442 !       1.43 eA-3
C190 0.283 0.151 0.499 !       1.42 eA-3
Q191 0.896 0.139 0.499 !       1.41 eA-3
C192 0.997 0.587 0.148 !       1.41 eA-3
Q193 0.258 0.901 0.467 !       1.40 eA-3
Q194 0.934 0.652 0.233 !       1.40 eA-3
C195 0.372 0.251 0.237 !       1.39 eA-3
C196 0.487 0.918 0.085 !       1.38 eA-3
C197 0.992 0.529 0.082 !       1.38 eA-3
C198 0.971 0.434 0.011 !       1.38 eA-3
Q199 0.905 0.623 0.256 !       1.37 eA-3
;
_refine_diff_density_max 0.916
_refine_diff_density_min -0.619
_refine_diff_density_rms 0.109
_refine_ls_extinction_method none
_refine_ls_goodness_of_fit_ref 1.054
_refine_ls_hydrogen_treatment constr
_refine_ls_matrix_type full
_refine_ls_number_parameters 439
_refine_ls_number_reflns 11988
_refine_ls_number_restraints 4
_refine_ls_restrained_S_all 1.055
_refine_ls_R_factor_all 0.1792
_refine_ls_R_factor_gt 0.1249
_refine_ls_shift/su_max 0.001
_refine_ls_shift/su_mean 0.000
_refine_ls_structure_factor_coef Fsqd
_refine_ls_weighting_details 'w=1/[\s^2^(Fo^2^)+(0.1826P)^2^+38.2928P] where P=(Fo^2^+2Fc^2^)/3'
_refine_ls_weighting_scheme calc
_refine_ls_wR_factor_gt 0.3474
_refine_ls_wR_factor_ref 0.3868
_reflns_Friedel_coverage 0.000
_reflns_number_gt 6609
_reflns_number_total 11988
_reflns_threshold_expression 'I > 2\s(I)'
_cod_data_source_file c8ce00806j2.cif
_cod_data_source_block cutfa_sq
_cod_depositor_comments 'Adding full bibliography for 7231022--7231030.cif.'
_cod_database_code 7231030
_shelx_shelxl_version_number 2014/7
_shelx_space_group_comment
;
The symmetry employed for this shelxl refinement is uniquely defined
by the following loop, which should always be used as a source of
symmetry information in preference to the above space-group names.
They are only intended as comments.
;
_shelx_estimated_absorpt_t_max 0.970
_shelx_estimated_absorpt_t_min 0.932
_reflns_odcompleteness_completeness 98.10
_reflns_odcompleteness_iscentric 1
_reflns_odcompleteness_theta 50.38
_olex2_refinement_description
;
1. Fixed Uiso
 At 1.2 times of:
  All C(H) groups, All C(H,H) groups
2. Restrained distances
 C64-C65
 1.45 with sigma of 0.02
 C68-C70
 1.45 with sigma of 0.02
 O15-C68
 1.35 with sigma of 0.02
3. Restrained planarity
 O16, C64, C65, O17
 with sigma of 0.1
4.a Secondary CH2 refined with riding coordinates:
 C7(H7A,H7B), C14(H14A,H14B), C21(H21A,H21B)
4.b Aromatic/amide H refined with riding coordinates:
 C2(H2), C5(H5), C9(H9), C12(H12), C16(H16), C19(H19), C24(H24), C25(H25),
 C26(H26), C27(H27), C30(H30), C31(H31), C32(H32), C33(H33), C36(H36), C37(H37),
  C38(H38), C39(H39), C42(H42), C43(H43), C44(H44), C45(H45), C48(H48),
 C49(H49), C50(H50), C51(H51), C54(H54), C55(H55), C56(H56), C57(H57), C60(H60),
  C61(H61), C62(H62), C63(H63)
;
_platon_squeeze_void_probe_radius 1.20
_olex2_submission_special_instructions 'No special instructions were received'
_oxdiff_exptl_absorpt_empirical_details
;
Empirical correction (ABSPACK) includes:
- Absorption correction using spherical harmonics
- Frame scaling
;
_oxdiff_exptl_absorpt_empirical_full_max 1.257
_oxdiff_exptl_absorpt_empirical_full_min 0.904

loop_
_space_group_symop_operation_xyz
'x, y, z'
'-x, -y, -z'

loop_
_atom_site_label
_atom_site_type_symbol
_atom_site_fract_x
_atom_site_fract_y
_atom_site_fract_z
_atom_site_U_iso_or_equiv
_atom_site_adp_type
_atom_site_occupancy
_atom_site_site_symmetry_order
_atom_site_calc_flag
_atom_site_refinement_flags_posn
Cu1 Cu 0.39438(10) 0.72038(9) 0.54849(11) 0.0393(5) Uani 1 1 d .
Cu2 Cu -0.12549(10) 0.63968(10) 0.68197(11) 0.0436(6) Uani 1 1 d .
F1 F -0.1774(10) 0.6293(9) 0.4133(9) 0.163(5) Uiso 1 1 d .
F2 F -0.0525(9) 0.6881(9) 0.4895(8) 0.148(5) Uiso 1 1 d .
F3 F -0.1073(10) 0.5690(9) 0.4244(9) 0.168(5) Uiso 1 1 d .
F4 F -0.1768(6) 0.6135(6) 0.8914(6) 0.089(3) Uiso 1 1 d .
F5 F -0.2028(8) 0.4894(8) 0.8543(8) 0.141(4) Uiso 1 1 d .
F6 F -0.2962(10) 0.5357(9) 0.8060(9) 0.166(5) Uiso 1 1 d .
F7 F 0.1435(14) 0.7673(14) 0.5280(14) 0.255(9) Uiso 1 1 d .
F8 F 0.0871(13) 0.7191(11) 0.4068(12) 0.205(7) Uiso 1 1 d .
F9 F 0.1120(11) 0.6402(11) 0.4732(10) 0.198(7) Uiso 1 1 d .
O1 O 0.4153(6) 0.6227(5) 0.8787(5) 0.056(2) Uiso 1 1 d .
O2 O 0.3157(5) 0.5146(4) 0.7884(4) 0.037(2) Uiso 1 1 d .
O3 O 0.1927(5) 0.5057(5) 0.8448(5) 0.049(2) Uiso 1 1 d .
O4 O 0.1219(8) 0.4023(8) 0.7375(7) 0.098(4) Uiso 1 1 d .
O5 O 0.0362(6) 0.2048(6) 0.9977(6) 0.069(3) Uiso 1 1 d .
O6 O 0.0408(5) 0.1546(5) 0.8848(5) 0.051(2) Uiso 1 1 d .
O7 O 0.0760(5) 0.0351(5) 0.9600(5) 0.055(2) Uiso 1 1 d .
O8 O 0.1174(5) 0.0438(5) 0.8619(5) 0.045(2) Uiso 1 1 d .
O9 O 0.4264(5) 0.0992(5) 0.7715(5) 0.051(2) Uiso 1 1 d .
O10 O 0.5634(7) 0.1230(6) 0.8106(6) 0.077(3) Uiso 1 1 d .
O11 O 0.4873(5) 0.2367(5) 0.7444(5) 0.046(2) Uiso 1 1 d .
O12 O 0.6171(6) 0.3184(5) 0.8196(6) 0.060(3) Uiso 1 1 d .
O13 O 0.5099(5) 0.7265(4) 0.5865(4) 0.036(2) Uiso 1 1 d .
O14 O 0.4596(5) 0.5989(5) 0.5129(5) 0.047(2) Uiso 1 1 d .
O15 O 0.2702(5) 0.6971(5) 0.5055(5) 0.051(2) Uiso 1 1 d D
O16 O -0.0934(5) 0.6593(5) 0.6001(5) 0.053(2) Uiso 1 1 d .
O17 O -0.1816(6) 0.5385(6) 0.5147(6) 0.070(3) Uiso 1 1 d .
O18 O -0.1550(5) 0.6225(5) 0.7678(5) 0.049(2) Uiso 1 1 d .
O19 O -0.2120(6) 0.4896(5) 0.7120(5) 0.061(3) Uiso 1 1 d .
O21 O 0.2503(13) 0.7825(13) 0.4322(12) 0.191(8) Uiso 1 1 d .
N1 N 0.3828(6) 0.6771(5) 0.6306(5) 0.032(2) Uiso 1 1 d .
N2 N -0.0403(7) 0.5871(7) 0.7114(7) 0.056(3) Uiso 1 1 d .
N3 N -0.2525(15) 0.0396(16) 0.8267(16) 0.170(9) Uiso 1 1 d .
N4 N -0.0553(6) -0.2367(6) 0.7564(6) 0.042(3) Uiso 1 1 d .
N5 N 0.4312(6) -0.1535(6) 0.6209(6) 0.042(3) Uiso 1 1 d .
N6 N 0.5953(6) 0.2690(6) 0.5470(6) 0.045(3) Uiso 1 1 d .
N7 N 0.7630(6) 0.6499(5) 0.6320(5) 0.036(2) Uiso 1 1 d .
C1 C 0.3828(7) 0.4185(6) 0.9344(7) 0.033(3) Uiso 1 1 d .
C2 C 0.3811(7) 0.4538(6) 0.8768(7) 0.035(3) Uiso 1 1 d .
H2 H 0.4248 0.4601 0.8598 0.042 Uiso 1 1 calc R
C3 C 0.3183(8) 0.4780(7) 0.8466(7) 0.042(3) Uiso 1 1 d .
C4 C 0.2538(8) 0.4707(7) 0.8711(7) 0.045(3) Uiso 1 1 d .
C5 C 0.2502(8) 0.4317(7) 0.9222(7) 0.040(3) Uiso 1 1 d .
H5 H 0.2033 0.4221 0.9346 0.048 Uiso 1 1 calc R
C6 C 0.3150(8) 0.4061(7) 0.9564(7) 0.042(3) Uiso 1 1 d .
C7 C 0.3093(8) 0.3684(7) 1.0160(7) 0.041(3) Uiso 1 1 d .
H7A H 0.2821 0.3945 1.0457 0.049 Uiso 1 1 calc R
H7B H 0.3657 0.3762 1.0525 0.049 Uiso 1 1 calc R
C8 C 0.2616(7) 0.2816(6) 0.9801(6) 0.029(3) Uiso 1 1 d .
C9 C 0.1756(7) 0.2561(7) 0.9491(7) 0.042(3) Uiso 1 1 d .
H9 H 0.1485 0.2943 0.9516 0.050 Uiso 1 1 calc R
C10 C 0.1301(7) 0.1807(7) 0.9162(7) 0.037(3) Uiso 1 1 d .
C11 C 0.1667(8) 0.1274(7) 0.9063(7) 0.046(3) Uiso 1 1 d .
C12 C 0.2508(7) 0.1430(7) 0.9320(7) 0.041(3) Uiso 1 1 d .
H12 H 0.2745 0.1025 0.9243 0.049 Uiso 1 1 calc R
C13 C 0.3001(7) 0.2240(7) 0.9708(7) 0.038(3) Uiso 1 1 d .
C14 C 0.3933(8) 0.2406(8) 0.9975(7) 0.045(3) Uiso 1 1 d .
H14A H 0.4229 0.2918 1.0398 0.054 Uiso 1 1 calc R
H14B H 0.4083 0.1991 1.0178 0.054 Uiso 1 1 calc R
C15 C 0.4186(7) 0.2425(7) 0.9336(7) 0.041(3) Uiso 1 1 d .
C16 C 0.4153(7) 0.1716(7) 0.8843(7) 0.040(3) Uiso 1 1 d .
H16 H 0.3976 0.1236 0.8933 0.048 Uiso 1 1 calc R
C17 C 0.4376(7) 0.1716(7) 0.8230(7) 0.040(3) Uiso 1 1 d .
C18 C 0.4688(7) 0.2413(7) 0.8110(7) 0.039(3) Uiso 1 1 d .
C19 C 0.4732(7) 0.3102(7) 0.8605(7) 0.035(3) Uiso 1 1 d .
H19 H 0.4956 0.3583 0.8535 0.041 Uiso 1 1 calc R
C20 C 0.4483(7) 0.3129(7) 0.9166(7) 0.034(3) Uiso 1 1 d .
C21 C 0.4547(7) 0.3926(6) 0.9676(7) 0.033(3) Uiso 1 1 d .
H21A H 0.4590 0.3891 1.0188 0.039 Uiso 1 1 calc R
H21B H 0.5058 0.4328 0.9755 0.039 Uiso 1 1 calc R
C22 C 0.3733(8) 0.5883(7) 0.8138(7) 0.039(3) Uiso 1 1 d .
C23 C 0.3728(7) 0.6140(7) 0.7455(7) 0.037(3) Uiso 1 1 d .
C24 C 0.3190(9) 0.5775(8) 0.6728(8) 0.055(4) Uiso 1 1 d .
H24 H 0.2780 0.5287 0.6601 0.066 Uiso 1 1 calc R
C25 C 0.3211(9) 0.6084(8) 0.6158(8) 0.053(4) Uiso 1 1 d .
H25 H 0.2795 0.5823 0.5651 0.064 Uiso 1 1 calc R
C26 C 0.4379(8) 0.7128(8) 0.7039(7) 0.049(4) Uiso 1 1 d .
H26 H 0.4808 0.7601 0.7157 0.058 Uiso 1 1 calc R
C27 C 0.4352(8) 0.6832(7) 0.7650(8) 0.047(3) Uiso 1 1 d .
H27 H 0.4746 0.7099 0.8166 0.057 Uiso 1 1 calc R
C28 C 0.1302(9) 0.4661(9) 0.7746(9) 0.060(4) Uiso 1 1 d .
C29 C 0.0719(8) 0.5088(8) 0.7523(8) 0.052(4) Uiso 1 1 d .
C30 C 0.0069(10) 0.4779(10) 0.6905(9) 0.073(5) Uiso 1 1 d .
H30 H -0.0042 0.4257 0.6593 0.088 Uiso 1 1 calc R
C31 C -0.0511(10) 0.5182(9) 0.6650(10) 0.073(5) Uiso 1 1 d .
H31 H -0.0960 0.4953 0.6159 0.088 Uiso 1 1 calc R
C32 C 0.0247(9) 0.6166(9) 0.7776(9) 0.067(4) Uiso 1 1 d .
H32 H 0.0316 0.6668 0.8102 0.080 Uiso 1 1 calc R
C33 C 0.0824(10) 0.5842(9) 0.8046(9) 0.070(4) Uiso 1 1 d .
H33 H 0.1266 0.6086 0.8541 0.084 Uiso 1 1 calc R
C34 C 0.0030(9) 0.1636(8) 0.9345(9) 0.058(4) Uiso 1 1 d .
C35 C -0.0894(11) 0.1169(10) 0.8849(11) 0.083(5) Uiso 1 1 d .
C36 C -0.1178(13) 0.0635(12) 0.8157(12) 0.105(6) Uiso 1 1 d .
H36 H -0.0842 0.0549 0.7883 0.127 Uiso 1 1 calc R
C37 C -0.2082(17) 0.0177(16) 0.7845(16) 0.147(9) Uiso 1 1 d .
H37 H -0.2341 -0.0251 0.7372 0.177 Uiso 1 1 calc R
C38 C -0.223(2) 0.094(2) 0.886(2) 0.195(13) Uiso 1 1 d .
H38 H -0.2593 0.1077 0.9089 0.234 Uiso 1 1 calc R
C39 C -0.140(2) 0.1377(18) 0.9245(18) 0.166(11) Uiso 1 1 d .
H39 H -0.1183 0.1783 0.9729 0.199 Uiso 1 1 calc R
C40 C 0.0761(8) 0.0033(8) 0.8968(8) 0.048(3) Uiso 1 1 d .
C41 C 0.0312(8) -0.0779(8) 0.8477(8) 0.054(4) Uiso 1 1 d .
C42 C 0.0296(8) -0.1069(8) 0.7728(8) 0.056(4) Uiso 1 1 d .
H42 H 0.0567 -0.0732 0.7520 0.067 Uiso 1 1 calc R
C43 C -0.0122(9) -0.1850(8) 0.7317(9) 0.060(4) Uiso 1 1 d .
H43 H -0.0112 -0.2049 0.6825 0.072 Uiso 1 1 calc R
C44 C -0.0490(8) -0.2054(8) 0.8296(8) 0.051(4) Uiso 1 1 d .
H44 H -0.0739 -0.2404 0.8506 0.061 Uiso 1 1 calc R
C45 C -0.0105(8) -0.1291(8) 0.8753(8) 0.050(4) Uiso 1 1 d .
H45 H -0.0119 -0.1111 0.9246 0.060 Uiso 1 1 calc R
C46 C 0.4940(10) 0.0787(9) 0.7711(9) 0.061(4) Uiso 1 1 d .
C47 C 0.4710(8) 0.0003(7) 0.7169(7) 0.044(3) Uiso 1 1 d .
C48 C 0.5328(9) -0.0310(8) 0.7137(8) 0.056(4) Uiso 1 1 d .
H48 H 0.5893 -0.0019 0.7452 0.067 Uiso 1 1 calc R
C49 C 0.5081(9) -0.1084(8) 0.6614(8) 0.054(4) Uiso 1 1 d .
H49 H 0.5501 -0.1286 0.6554 0.065 Uiso 1 1 calc R
C50 C 0.3741(9) -0.1212(8) 0.6308(8) 0.053(4) Uiso 1 1 d .
H50 H 0.3177 -0.1528 0.6025 0.064 Uiso 1 1 calc R
C51 C 0.3907(9) -0.0475(8) 0.6778(8) 0.054(4) Uiso 1 1 d .
H51 H 0.3473 -0.0295 0.6833 0.065 Uiso 1 1 calc R
C52 C 0.5662(8) 0.2817(7) 0.7582(8) 0.043(3) Uiso 1 1 d .
C53 C 0.5744(8) 0.2745(7) 0.6860(7) 0.042(3) Uiso 1 1 d .
C54 C 0.5181(8) 0.2179(8) 0.6130(7) 0.050(4) Uiso 1 1 d .
H54 H 0.4710 0.1805 0.6107 0.060 Uiso 1 1 calc R
C55 C 0.5288(8) 0.2149(7) 0.5457(7) 0.042(3) Uiso 1 1 d .
H55 H 0.4902 0.1754 0.4985 0.050 Uiso 1 1 calc R
C56 C 0.6533(8) 0.3262(7) 0.6206(7) 0.045(3) Uiso 1 1 d .
H56 H 0.7006 0.3639 0.6237 0.055 Uiso 1 1 calc R
C57 C 0.6402(8) 0.3261(8) 0.6845(8) 0.052(4) Uiso 1 1 d .
H57 H 0.6795 0.3646 0.7321 0.062 Uiso 1 1 calc R
C58 C 0.5179(7) 0.6592(7) 0.5550(7) 0.032(3) Uiso 1 1 d .
C59 C 0.6039(8) 0.6567(7) 0.5817(7) 0.041(3) Uiso 1 1 d .
C60 C 0.6177(8) 0.5845(7) 0.5662(7) 0.044(3) Uiso 1 1 d .
H60 H 0.5729 0.5366 0.5376 0.053 Uiso 1 1 calc R
C61 C 0.6972(7) 0.5846(7) 0.5934(7) 0.042(3) Uiso 1 1 d .
H61 H 0.7063 0.5354 0.5843 0.050 Uiso 1 1 calc R
C62 C 0.7497(8) 0.7182(8) 0.6447(8) 0.050(4) Uiso 1 1 d .
H62 H 0.7961 0.7649 0.6717 0.060 Uiso 1 1 calc R
C63 C 0.6738(7) 0.7251(7) 0.6213(7) 0.039(3) Uiso 1 1 d .
H63 H 0.6676 0.7757 0.6314 0.047 Uiso 1 1 calc R
C64 C -0.1318(9) 0.6058(9) 0.5363(9) 0.068(4) Uiso 1 1 d D
C65 C -0.115(2) 0.6232(19) 0.4729(16) 0.163(10) Uiso 1 1 d D
C66 C -0.1904(8) 0.5498(8) 0.7640(8) 0.045(3) Uiso 1 1 d .
C67 C -0.2032(15) 0.5515(15) 0.8354(14) 0.118(7) Uiso 1 1 d .
C68 C 0.2281(17) 0.7319(16) 0.4658(15) 0.149(9) Uiso 1 1 d D
C70 C 0.142(2) 0.705(2) 0.456(2) 0.192(13) Uiso 1 1 d D

loop_
_atom_site_aniso_label
_atom_site_aniso_U_11
_atom_site_aniso_U_22
_atom_site_aniso_U_33
_atom_site_aniso_U_23
_atom_site_aniso_U_13
_atom_site_aniso_U_12
Cu1 0.0389(11) 0.0310(10) 0.0591(13) 0.0155(9) 0.0289(10) 0.0176(8)
Cu2 0.0297(10) 0.0308(10) 0.0702(14) 0.0114(9) 0.0226(10) 0.0117(8)

loop_
_atom_type_symbol
_atom_type_description
_atom_type_scat_dispersion_real
_atom_type_scat_dispersion_imag
_atom_type_scat_source
C C 0.0181 0.0091 'International Tables Vol C Tables 4.2.6.8 and 6.1.1.4'
H H 0.0000 0.0000 'International Tables Vol C Tables 4.2.6.8 and 6.1.1.4'
N N 0.0311 0.0180 'International Tables Vol C Tables 4.2.6.8 and 6.1.1.4'
O O 0.0492 0.0322 'International Tables Vol C Tables 4.2.6.8 and 6.1.1.4'
Cu Cu -1.9646 0.5888 'International Tables Vol C Tables 4.2.6.8 and 6.1.1.4'
F F 0.0727 0.0534 'International Tables Vol C Tables 4.2.6.8 and 6.1.1.4'

loop_
_geom_angle_atom_site_label_1
_geom_angle_atom_site_label_2
_geom_angle_atom_site_label_3
_geom_angle
_geom_angle_site_symmetry_1
_geom_angle_site_symmetry_3
O13 Cu1 O15 171.8(3) . .
O13 Cu1 N1 88.9(3) . .
O13 Cu1 N5 89.8(3) . 1_565
O13 Cu1 N6 87.1(4) . 2_666
O15 Cu1 N5 97.8(4) . 1_565
N1 Cu1 O15 87.3(4) . .
N1 Cu1 N5 94.8(4) . 1_565
N6 Cu1 O15 94.4(4) 2_666 .
N6 Cu1 N1 162.9(4) 2_666 .
N6 Cu1 N5 101.8(4) 2_666 1_565
O16 Cu2 O18 178.2(4) . .
O16 Cu2 N2 90.9(4) . .
O16 Cu2 N4 90.4(4) . 1_565
O16 Cu2 N7 92.2(4) . 1_455
O18 Cu2 N2 88.7(4) . .
O18 Cu2 N4 87.9(4) . 1_565
O18 Cu2 N7 88.8(4) . 1_455
N2 Cu2 N4 101.6(4) . 1_565
N2 Cu2 N7 158.5(4) . 1_455
N7 Cu2 N4 99.6(4) 1_455 1_565
C22 O2 C3 115.1(9) . .
C28 O3 C4 117.7(10) . .
C34 O6 C10 118.5(10) . .
C40 O8 C11 116.5(9) . .
C46 O9 C17 119.2(10) . .
C52 O11 C18 115.8(9) . .
C58 O13 Cu1 110.9(7) . .
C68 O15 Cu1 128.1(15) . .
C64 O16 Cu2 114.7(10) . .
C66 O18 Cu2 119.4(8) . .
C25 N1 Cu1 123.2(8) . .
C26 N1 Cu1 120.1(8) . .
C26 N1 C25 116.6(11) . .
C31 N2 Cu2 119.2(11) . .
C31 N2 C32 117.6(14) . .
C32 N2 Cu2 123.1(10) . .
C38 N3 C37 124(3) . .
C43 N4 Cu2 121.1(9) . 1_545
C44 N4 Cu2 124.6(8) . 1_545
C44 N4 C43 114.3(11) . .
C49 N5 Cu1 123.3(9) . 1_545
C49 N5 C50 115.4(11) . .
C50 N5 Cu1 121.1(9) . 1_545
C55 N6 Cu1 122.2(8) . 2_666
C55 N6 C56 117.8(11) . .
C56 N6 Cu1 119.5(8) . 2_666
C61 N7 Cu2 118.9(8) . 1_655
C62 N7 Cu2 122.7(9) . 1_655
C62 N7 C61 117.6(11) . .
C2 C1 C6 119.4(10) . .
C2 C1 C21 118.4(10) . .
C6 C1 C21 122.1(10) . .
C1 C2 H2 120.2 . .
C3 C2 C1 119.7(11) . .
C3 C2 H2 120.2 . .
C2 C3 O2 120.6(11) . .
C2 C3 C4 121.6(12) . .
C4 C3 O2 117.7(10) . .
C3 C4 O3 120.4(11) . .
C5 C4 O3 119.4(11) . .
C5 C4 C3 120.2(12) . .
C4 C5 H5 119.9 . .
C4 C5 C6 120.2(12) . .
C6 C5 H5 119.9 . .
C1 C6 C7 124.2(11) . .
C5 C6 C1 118.5(11) . .
C5 C6 C7 117.3(11) . .
C6 C7 H7A 109.2 . .
C6 C7 H7B 109.2 . .
C6 C7 C8 111.9(10) . .
H7A C7 H7B 107.9 . .
C8 C7 H7A 109.2 . .
C8 C7 H7B 109.2 . .
C9 C8 C7 119.8(10) . .
C9 C8 C13 117.4(11) . .
C13 C8 C7 122.6(10) . .
C8 C9 H9 118.7 . .
C10 C9 C8 122.7(11) . .
C10 C9 H9 118.7 . .
C9 C10 O6 122.3(11) . .
C11 C10 O6 118.3(11) . .
C11 C10 C9 119.1(12) . .
C10 C11 O8 120.5(11) . .
C10 C11 C12 125.1(12) . .
C12 C11 O8 114.3(10) . .
C11 C12 H12 122.2 . .
C11 C12 C13 115.6(11) . .
C13 C12 H12 122.2 . .
C8 C13 C12 119.7(11) . .
C8 C13 C14 125.2(11) . .
C12 C13 C14 115.0(10) . .
C13 C14 H14A 109.5 . .
C13 C14 H14B 109.5 . .
H14A C14 H14B 108.1 . .
C15 C14 C13 110.8(10) . .
C15 C14 H14A 109.5 . .
C15 C14 H14B 109.5 . .
C16 C15 C14 119.2(11) . .
C16 C15 C20 115.8(11) . .
C20 C15 C14 124.9(11) . .
C15 C16 H16 119.8 . .
C17 C16 C15 120.4(11) . .
C17 C16 H16 119.8 . .
C16 C17 O9 118.5(10) . .
C16 C17 C18 121.4(11) . .
C18 C17 O9 120.2(11) . .
C17 C18 O11 118.3(10) . .
C19 C18 O11 123.9(10) . .
C19 C18 C17 117.5(11) . .
C18 C19 H19 118.3 . .
C20 C19 C18 123.4(11) . .
C20 C19 H19 118.3 . .
C15 C20 C21 119.3(10) . .
C19 C20 C15 121.3(11) . .
C19 C20 C21 119.3(10) . .
C1 C21 C20 113.1(9) . .
C1 C21 H21A 109.0 . .
C1 C21 H21B 109.0 . .
C20 C21 H21A 109.0 . .
C20 C21 H21B 109.0 . .
H21A C21 H21B 107.8 . .
O1 C22 O2 123.1(11) . .
O1 C22 C23 127.4(12) . .
O2 C22 C23 109.5(10) . .
C24 C23 C22 126.3(12) . .
C24 C23 C27 120.4(12) . .
C27 C23 C22 113.3(11) . .
C23 C24 H24 119.2 . .
C23 C24 C25 121.7(14) . .
C25 C24 H24 119.2 . .
N1 C25 H25 119.4 . .
C24 C25 N1 121.3(13) . .
C24 C25 H25 119.4 . .
N1 C26 H26 118.5 . .
N1 C26 C27 123.1(12) . .
C27 C26 H26 118.5 . .
C23 C27 C26 116.9(12) . .
C23 C27 H27 121.6 . .
C26 C27 H27 121.6 . .
O3 C28 C29 113.1(12) . .
O4 C28 O3 122.7(14) . .
O4 C28 C29 124.1(15) . .
C30 C29 C28 121.3(14) . .
C30 C29 C33 117.6(14) . .
C33 C29 C28 120.8(13) . .
C29 C30 H30 118.3 . .
C29 C30 C31 123.4(16) . .
C31 C30 H30 118.3 . .
N2 C31 C30 118.4(15) . .
N2 C31 H31 120.8 . .
C30 C31 H31 120.8 . .
N2 C32 H32 116.1 . .
N2 C32 C33 127.8(15) . .
C33 C32 H32 116.1 . .
C29 C33 H33 122.6 . .
C32 C33 C29 114.8(15) . .
C32 C33 H33 122.6 . .
O5 C34 O6 123.5(14) . .
O5 C34 C35 130.8(15) . .
O6 C34 C35 105.2(13) . .
C36 C35 C34 124.0(18) . .
C36 C35 C39 125(2) . .
C39 C35 C34 111.4(19) . .
C35 C36 H36 123.1 . .
C35 C36 C37 114(2) . .
C37 C36 H36 123.1 . .
N3 C37 C36 118(3) . .
N3 C37 H37 121.0 . .
C36 C37 H37 121.0 . .
N3 C38 H38 117.8 . .
N3 C38 C39 124(4) . .
C39 C38 H38 117.8 . .
C35 C39 H39 122.5 . .
C38 C39 C35 115(3) . .
C38 C39 H39 122.5 . .
O7 C40 O8 122.7(12) . .
O7 C40 C41 126.4(12) . .
O8 C40 C41 110.9(11) . .
C42 C41 C40 121.9(12) . .
C45 C41 C40 118.9(13) . .
C45 C41 C42 119.2(13) . .
C41 C42 H42 121.1 . .
C43 C42 C41 117.7(13) . .
C43 C42 H42 121.1 . .
N4 C43 H43 117.7 . .
C42 C43 N4 124.7(14) . .
C42 C43 H43 117.7 . .
N4 C44 H44 116.9 . .
C45 C44 N4 126.3(13) . .
C45 C44 H44 116.9 . .
C41 C45 H45 121.2 . .
C44 C45 C41 117.7(13) . .
C44 C45 H45 121.2 . .
O9 C46 C47 111.9(12) . .
O10 C46 O9 122.1(14) . .
O10 C46 C47 126.0(14) . .
C48 C47 C46 118.7(12) . .
C51 C47 C46 122.0(12) . .
C51 C47 C48 118.7(12) . .
C47 C48 H48 121.4 . .
C47 C48 C49 117.3(13) . .
C49 C48 H48 121.4 . .
N5 C49 C48 124.2(13) . .
N5 C49 H49 117.9 . .
C48 C49 H49 117.9 . .
N5 C50 H50 117.3 . .
N5 C50 C51 125.3(13) . .
C51 C50 H50 117.3 . .
C47 C51 H51 120.6 . .
C50 C51 C47 118.7(13) . .
C50 C51 H51 120.6 . .
O11 C52 C53 109.5(11) . .
O12 C52 O11 123.9(12) . .
O12 C52 C53 126.6(13) . .
C54 C53 C52 125.8(12) . .
C57 C53 C52 119.1(12) . .
C57 C53 C54 115.0(12) . .
C53 C54 H54 118.5 . .
C55 C54 C53 123.0(13) . .
C55 C54 H54 118.5 . .
N6 C55 C54 119.9(12) . .
N6 C55 H55 120.1 . .
C54 C55 H55 120.1 . .
N6 C56 H56 120.1 . .
C57 C56 N6 119.9(12) . .
C57 C56 H56 120.1 . .
C53 C57 H57 117.8 . .
C56 C57 C53 124.4(13) . .
C56 C57 H57 117.8 . .
O13 C58 C59 115.4(10) . .
O14 C58 O13 124.0(10) . .
O14 C58 C59 120.1(10) . .
C60 C59 C58 120.0(11) . .
C60 C59 C63 117.3(11) . .
C63 C59 C58 122.7(11) . .
C59 C60 H60 121.0 . .
C61 C60 C59 118.1(12) . .
C61 C60 H60 121.0 . .
N7 C61 C60 124.0(12) . .
N7 C61 H61 118.0 . .
C60 C61 H61 118.0 . .
N7 C62 H62 118.2 . .
N7 C62 C63 123.6(13) . .
C63 C62 H62 118.2 . .
C59 C63 H63 120.3 . .
C62 C63 C59 119.4(12) . .
C62 C63 H63 120.3 . .
O16 C64 C65 115.2(19) . .
O17 C64 O16 133.5(15) . .
O17 C64 C65 111.3(19) . .
F1 C65 C64 119(2) . .
F2 C65 F1 102(2) . .
F2 C65 C64 118(2) . .
F3 C65 F1 89(2) . .
F3 C65 F2 106(2) . .
F3 C65 C64 119(2) . .
O18 C66 C67 109.6(14) . .
O19 C66 O18 128.3(12) . .
O19 C66 C67 122.0(15) . .
F4 C67 F5 114(2) . .
F4 C67 F6 101.4(17) . .
F4 C67 C66 122(2) . .
F5 C67 F6 97.2(17) . .
F5 C67 C66 115(2) . .
C66 C67 F6 100.5(16) . .
O15 C68 O21 130(3) . .
O15 C68 C70 111(3) . .
O21 C68 C70 119(2) . .
F8 C70 F7 95(3) . .
F8 C70 F9 113(3) . .
F8 C70 C68 121(3) . .
F9 C70 F7 96(3) . .
F9 C70 C68 120(3) . .
C68 C70 F7 102(3) . .

loop_
_geom_bond_atom_site_label_1
_geom_bond_atom_site_label_2
_geom_bond_distance
_geom_bond_site_symmetry_2
Cu1 O13 1.949(8) .
Cu1 O15 2.033(9) .
Cu1 N1 1.992(9) .
Cu1 N5 2.241(10) 1_565
Cu1 N6 1.977(10) 2_666
Cu2 O16 1.947(9) .
Cu2 O18 1.984(8) .
Cu2 N2 2.007(11) .
Cu2 N4 2.209(10) 1_565
Cu2 N7 2.013(9) 1_455
F1 C65 1.38(3) .
F2 C65 1.34(3) .
F3 C65 1.27(3) .
F4 C67 1.25(2) .
F5 C67 1.28(2) .
F6 C67 1.53(2) .
F7 C70 1.58(4) .
F8 C70 1.25(3) .
F9 C70 1.37(3) .
O1 C22 1.164(13) .
O2 C3 1.442(14) .
O2 C22 1.377(14) .
O3 C4 1.420(14) .
O3 C28 1.353(16) .
O4 C28 1.178(16) .
O5 C34 1.152(15) .
O6 C10 1.448(14) .
O6 C34 1.360(16) .
O7 C40 1.236(14) .
O8 C11 1.477(15) .
O8 C40 1.379(14) .
O9 C17 1.401(14) .
O9 C46 1.368(16) .
O10 C46 1.207(16) .
O11 C18 1.433(14) .
O11 C52 1.387(14) .
O12 C52 1.164(14) .
O13 C58 1.316(13) .
O14 C58 1.229(13) .
O15 C68 1.287(16) .
O16 C64 1.248(17) .
O17 C64 1.241(17) .
O18 C66 1.325(14) .
O19 C66 1.199(14) .
O21 C68 1.32(3) .
N1 C25 1.387(15) .
N1 C26 1.342(15) .
N2 C31 1.308(18) .
N2 C32 1.318(17) .
N3 C37 1.39(3) .
N3 C38 1.21(3) .
N4 Cu2 2.209(10) 1_545
N4 C43 1.371(16) .
N4 C44 1.364(15) .
N5 Cu1 2.241(10) 1_545
N5 C49 1.309(16) .
N5 C50 1.354(15) .
N6 Cu1 1.977(10) 2_666
N6 C55 1.374(15) .
N6 C56 1.442(16) .
N7 Cu2 2.013(9) 1_655
N7 C61 1.337(14) .
N7 C62 1.320(15) .
C1 C2 1.416(15) .
C1 C6 1.421(16) .
C1 C21 1.493(15) .
C2 H2 0.9500 .
C2 C3 1.325(15) .
C3 C4 1.395(17) .
C4 C5 1.366(16) .
C5 H5 0.9500 .
C5 C6 1.392(16) .
C6 C7 1.503(16) .
C7 H7A 0.9900 .
C7 H7B 0.9900 .
C7 C8 1.506(15) .
C8 C9 1.395(16) .
C8 C13 1.410(15) .
C9 H9 0.9500 .
C9 C10 1.324(16) .
C10 C11 1.322(16) .
C11 C12 1.379(16) .
C12 H12 0.9500 .
C12 C13 1.428(16) .
C13 C14 1.532(16) .
C14 H14A 0.9900 .
C14 H14B 0.9900 .
C14 C15 1.466(16) .
C15 C16 1.409(16) .
C15 C20 1.447(16) .
C16 H16 0.9500 .
C16 C17 1.382(16) .
C17 C18 1.389(16) .
C18 C19 1.375(16) .
C19 H19 0.9500 .
C19 C20 1.308(15) .
C20 C21 1.530(15) .
C21 H21A 0.9900 .
C21 H21B 0.9900 .
C22 C23 1.511(17) .
C23 C24 1.327(17) .
C23 C27 1.379(16) .
C24 H24 0.9500 .
C24 C25 1.367(17) .
C25 H25 0.9500 .
C26 H26 0.9500 .
C26 C27 1.429(17) .
C27 H27 0.9500 .
C28 C29 1.473(19) .
C29 C30 1.269(19) .
C29 C33 1.454(19) .
C30 H30 0.9500 .
C30 C31 1.45(2) .
C31 H31 0.9500 .
C32 H32 0.9500 .
C32 C33 1.340(19) .
C33 H33 0.9500 .
C34 C35 1.55(2) .
C35 C36 1.32(2) .
C35 C39 1.44(3) .
C36 H36 0.9500 .
C36 C37 1.50(3) .
C37 H37 0.9500 .
C38 H38 0.9500 .
C38 C39 1.38(4) .
C39 H39 0.9500 .
C40 C41 1.450(18) .
C41 C42 1.420(18) .
C41 C45 1.391(18) .
C42 H42 0.9500 .
C42 C43 1.368(18) .
C43 H43 0.9500 .
C44 H44 0.9500 .
C44 C45 1.354(17) .
C45 H45 0.9500 .
C46 C47 1.454(18) .
C47 C48 1.388(17) .
C47 C51 1.365(17) .
C48 H48 0.9500 .
C48 C49 1.422(18) .
C49 H49 0.9500 .
C50 H50 0.9500 .
C50 C51 1.358(18) .
C51 H51 0.9500 .
C52 C53 1.441(17) .
C53 C54 1.425(17) .
C53 C57 1.364(17) .
C54 H54 0.9500 .
C54 C55 1.376(17) .
C55 H55 0.9500 .
C56 H56 0.9500 .
C56 C57 1.343(17) .
C57 H57 0.9500 .
C58 C59 1.492(16) .
C59 C60 1.396(16) .
C59 C63 1.409(16) .
C60 H60 0.9500 .
C60 C61 1.365(16) .
C61 H61 0.9500 .
C62 H62 0.9500 .
C62 C63 1.350(17) .
C63 H63 0.9500 .
C64 C65 1.453(17) .
C66 C67 1.48(2) .
C68 C70 1.464(18) .

loop_
_platon_squeeze_void_nr
_platon_squeeze_void_average_x
_platon_squeeze_void_average_y
_platon_squeeze_void_average_z
_platon_squeeze_void_volume
_platon_squeeze_void_count_electrons
_platon_squeeze_void_content
1 -0.074 -0.036 0.366 2857 931 ' '
